data_7704946
loop_
_publ_author_name
'Vaz, Raphael C. A.'
'Esteves, Isabela O.'
'Oliveira, Willian X. C.'
'Honorato, Jo\~ao'
'Martins, Felipe T.'
'Marques, Lippy F.'
'Dos Santos, Guilherme L.'
'Freire, Ricardo O.'
'Jesus, Larissa T.'
'Pedroso, Emerson F.'
'Nunes, Wallace C.'
'Julve, Miguel'
'Pereira, Cynthia L. M.'

_publ_section_title
;
 Mononuclear lanthanide(III)-oxamate complexes as new photoluminescent
 field-induced single-molecule magnets: solid-state photophysical and
 magnetic properties.
;
_journal_issue 45
_journal_name_full 'Dalton transactions (Cambridge, England : 2003)'
_journal_page_first 16106
_journal_page_last 16124
_journal_paper_doi 10.1039/d0dt02497j
_journal_volume 49
_journal_year 2020
_chemical_formula_sum 'C50 H66 Eu F4 N5 O15 S'
_chemical_formula_weight 1237.09
_space_group_crystal_system triclinic
_space_group_IT_number 2
_space_group_name_Hall '-P 1'
_space_group_name_H-M_alt 'P -1'
_atom_sites_solution_hydrogens mixed
_audit_creation_method SHELXL-2018/3
_audit_update_record
;
2020-05-07 deposited with the CCDC.	2020-07-27 downloaded from the CCDC.
;
_cell_angle_alpha 74.932(5)
_cell_angle_beta 89.752(5)
_cell_angle_gamma 61.685(7)
_cell_formula_units_Z 2
_cell_length_a 14.2518(10)
_cell_length_b 14.5549(9)
_cell_length_c 16.2386(8)
_cell_measurement_reflns_used 14104
_cell_measurement_temperature 293(2)
_cell_measurement_theta_max 24.9150
_cell_measurement_theta_min 2.3160
_cell_volume 2835.3(4)
_computing_cell_refinement 'CrysAlisPro 1.171.39.46 (Rigaku OD, 2018)'
_computing_data_collection 'CrysAlisPro 1.171.39.46 (Rigaku OD, 2018)'
_computing_data_reduction 'CrysAlisPro 1.171.39.46 (Rigaku OD, 2018)'
_computing_molecular_graphics Mercury
_computing_publication_material 'Shelx - CIF Tables'
_computing_structure_refinement 'SHELXL-2018/3 (Sheldrick, 2018)'
_computing_structure_solution Superflip
_diffrn_ambient_temperature 293(2)
_diffrn_detector_area_resol_mean 10.4186
_diffrn_measured_fraction_theta_full 0.999
_diffrn_measured_fraction_theta_max 0.999
_diffrn_measurement_device_type 'Xcalibur, Atlas, Gemini ultra'
_diffrn_measurement_method '\w scans'
_diffrn_radiation_type MoK\a
_diffrn_radiation_wavelength 0.71073
_diffrn_reflns_av_R_equivalents 0.0885
_diffrn_reflns_av_unetI/netI 0.0818
_diffrn_reflns_Laue_measured_fraction_full 0.999
_diffrn_reflns_Laue_measured_fraction_max 0.999
_diffrn_reflns_limit_h_max 17
_diffrn_reflns_limit_h_min -17
_diffrn_reflns_limit_k_max 18
_diffrn_reflns_limit_k_min -18
_diffrn_reflns_limit_l_max 20
_diffrn_reflns_limit_l_min -20
_diffrn_reflns_number 44030
_diffrn_reflns_point_group_measured_fraction_full 0.999
_diffrn_reflns_point_group_measured_fraction_max 0.999
_diffrn_reflns_theta_full 25.000
_diffrn_reflns_theta_max 26.372
_diffrn_reflns_theta_min 2.238
_diffrn_source 'fine-focus sealed X-ray tube'
_exptl_absorpt_coefficient_mu 1.223
_exptl_absorpt_correction_T_max 0.849
_exptl_absorpt_correction_T_min 0.558
_exptl_absorpt_correction_type analytical
_exptl_absorpt_process_details
;
CrysAlisPro 1.171.39.46 (Rigaku Oxford Diffraction, 2018)
Analytical numeric absorption correction using a multifaceted crystal
                        model based on expressions derived by R.C. Clark & J.S. Reid.
(Clark, R. C. & Reid, J. S. (1995). Acta Cryst. A51, 887-897)
Empirical absorption correction using spherical harmonics,
 implemented in SCALE3 ABSPACK scaling algorithm.
;
_exptl_crystal_colour colorless
_exptl_crystal_density_diffrn 1.449
_exptl_crystal_description plate
_exptl_crystal_F_000 1272
_exptl_crystal_size_max 0.691
_exptl_crystal_size_mid 0.576
_exptl_crystal_size_min 0.164
_refine_diff_density_max 2.127
_refine_diff_density_min -0.970
_refine_diff_density_rms 0.119
_refine_ls_extinction_method none
_refine_ls_goodness_of_fit_ref 1.079
_refine_ls_hydrogen_treatment constr
_refine_ls_matrix_type full
_refine_ls_number_parameters 679
_refine_ls_number_reflns 11584
_refine_ls_number_restraints 474
_refine_ls_restrained_S_all 1.073
_refine_ls_R_factor_all 0.0802
_refine_ls_R_factor_gt 0.0530
_refine_ls_shift/su_max 0.009
_refine_ls_shift/su_mean 0.000
_refine_ls_structure_factor_coef Fsqd
_refine_ls_weighting_details 'w=1/[\s^2^(Fo^2^)+(0.0695P)^2^+1.8631P] where P=(Fo^2^+2Fc^2^)/3'
_refine_ls_weighting_scheme calc
_refine_ls_wR_factor_gt 0.1264
_refine_ls_wR_factor_ref 0.1488
_reflns_Friedel_coverage 0.000
_reflns_number_gt 8942
_reflns_number_total 11584
_reflns_threshold_expression 'I > 2\s(I)'
_cod_data_source_file d0dt02497j2.cif
_cod_data_source_block 1_F
_cod_depositor_comments 'Adding full bibliography for 7704941--7704948.cif.'
_cod_original_cell_volume 2835.3(3)
_cod_database_code 7704946
_shelx_shelxl_version_number 2018/3
_shelx_space_group_comment
;
The symmetry employed for this shelxl refinement is uniquely defined
by the following loop, which should always be used as a source of
symmetry information in preference to the above space-group names.
They are only intended as comments.
;

loop_
_space_group_symop_operation_xyz
'x, y, z'
'-x, -y, -z'

loop_
_atom_site_label
_atom_site_type_symbol
_atom_site_fract_x
_atom_site_fract_y
_atom_site_fract_z
_atom_site_U_iso_or_equiv
_atom_site_adp_type
_atom_site_occupancy
_atom_site_site_symmetry_order
_atom_site_calc_flag
_atom_site_refinement_flags_posn
_atom_site_refinement_flags_adp
_atom_site_refinement_flags_occupancy
_atom_site_disorder_assembly
_atom_site_disorder_group
Eu1 Eu 0.80153(2) 0.39631(2) 0.27285(2) 0.03315(10) Uani 1 1 d . . . . .
S1 S 0.92739(15) 0.09910(15) 0.30092(13) 0.0703(5) Uani 1 1 d . . . . .
O5 O 0.6991(3) 0.3527(3) 0.1905(2) 0.0508(10) Uani 1 1 d . . . . .
O2 O 0.7305(3) 0.3445(3) 0.4005(3) 0.0564(10) Uani 1 1 d . . . . .
O11 O 0.9442(3) 0.3497(3) 0.3785(2) 0.0480(9) Uani 1 1 d . . . . .
O6 O 0.7079(3) 0.5361(3) 0.1356(2) 0.0504(10) Uani 1 1 d . . . . .
O12 O 0.7595(3) 0.5353(3) 0.3465(2) 0.0482(9) Uani 1 1 d . . . . .
N2 N 0.5728(4) 0.6028(4) 0.0259(3) 0.0582(14) Uani 1 1 d . . . . .
H2 H 0.530910 0.586147 0.003103 0.070 Uiso 1 1 calc R U . . .
O3 O 0.6050(3) 0.5167(4) 0.2713(3) 0.0560(11) Uani 1 1 d . . . . .
O8 O 0.9186(4) 0.3473(4) 0.1691(3) 0.0653(12) Uani 1 1 d . . . . .
N4 N 0.8308(4) 0.6048(4) 0.4216(3) 0.0503(12) Uani 1 1 d . . . . .
H4 H 0.887165 0.587821 0.454539 0.060 Uiso 1 1 calc R U . . .
N1 N 0.4862(4) 0.5927(4) 0.3583(3) 0.0570(13) Uani 1 1 d . U . . .
H1 H 0.471055 0.579079 0.409832 0.068 Uiso 1 1 calc R U . . .
O13 O 0.8975(4) 0.2060(3) 0.3179(3) 0.0593(11) Uani 1 1 d . . . . .
O9 O 0.8822(4) 0.5159(4) 0.2207(2) 0.0593(11) Uani 1 1 d . U . . .
N3 N 0.9219(5) 0.5959(5) 0.0960(4) 0.0658(15) Uani 1 1 d . U . . .
H3 H 0.951573 0.583233 0.051028 0.079 Uiso 1 1 calc R U . . .
O10 O 1.0232(3) 0.4190(4) 0.4435(3) 0.0732(14) Uani 1 1 d . U . . .
O1 O 0.6158(5) 0.4106(5) 0.4899(4) 0.123(3) Uani 1 1 d . U . . .
C32 C 0.6478(5) 0.7511(5) 0.3588(4) 0.0636(17) Uani 1 1 d . U . . .
H32 H 0.636090 0.705866 0.334052 0.076 Uiso 1 1 calc R U . . .
O1S O 0.8668(5) 0.1253(5) 0.5259(4) 0.1032(18) Uani 1 1 d D . . . .
H1S H 0.823087 0.190955 0.496926 0.155 Uiso 1 1 d DR U . . .
H2S H 0.945371 0.085921 0.523019 0.155 Uiso 1 1 d DR U . . .
O4 O 0.5507(4) 0.4248(4) 0.0956(3) 0.0847(17) Uani 1 1 d . U . . .
C2 C 0.5753(5) 0.5137(5) 0.3423(4) 0.0475(13) Uani 1 1 d . U . . .
C3 C 0.4134(5) 0.6960(5) 0.3016(4) 0.0518(14) Uani 1 1 d . U . . .
F2 F 0.5236(6) 1.0064(5) -0.1442(4) 0.149(3) Uani 1 1 d . U . . .
C10 C 0.6391(5) 0.5288(5) 0.0960(3) 0.0452(13) Uani 1 1 d . U . . .
C1 C 0.6457(5) 0.4141(6) 0.4193(4) 0.0629(17) Uani 1 1 d . U . . .
C9 C 0.6277(5) 0.4258(5) 0.1298(4) 0.0522(15) Uani 1 1 d . U . . .
F1 F 0.1954(6) 0.9960(5) 0.1444(4) 0.158(3) Uani 1 1 d . U . . .
C27 C 0.7443(5) 0.7111(5) 0.4083(4) 0.0508(14) Uani 1 1 d . U . . .
F4 F 0.5054(4) 1.0264(4) 0.3713(4) 0.136(2) Uani 1 1 d . U . . .
C25 C 0.9453(4) 0.4221(5) 0.4071(4) 0.0479(14) Uani 1 1 d . U . . .
O2S O 0.9205(5) 0.9058(6) 0.5137(4) 0.126(2) Uani 1 1 d D . . . .
H3S H 0.943611 0.839655 0.543226 0.189 Uiso 1 1 d DR U . . .
H4S H 0.887175 0.970335 0.536442 0.189 Uiso 1 1 d DR U . . .
C8 C 0.4358(6) 0.7359(6) 0.2207(5) 0.0690(18) Uani 1 1 d . U . . .
H8 H 0.499712 0.693824 0.201876 0.083 Uiso 1 1 calc R U . . .
C11 C 0.5627(5) 0.7062(5) -0.0160(4) 0.0586(16) Uani 1 1 d . U . . .
C18 C 0.9134(5) 0.5142(6) 0.1501(4) 0.0563(15) Uani 1 1 d . U . . .
C19 C 0.8875(6) 0.6999(6) 0.1050(4) 0.0636(16) Uani 1 1 d . U . . .
C17 C 0.9431(7) 0.4127(6) 0.1216(5) 0.076(2) Uani 1 1 d . U . . .
C26 C 0.8365(4) 0.5261(5) 0.3893(3) 0.0412(12) Uani 1 1 d . U . . .
C4 C 0.3200(6) 0.7584(6) 0.3292(5) 0.0721(19) Uani 1 1 d . U . . .
H4A H 0.306571 0.732228 0.384027 0.086 Uiso 1 1 calc R U . . .
F3 F 0.7901(6) 1.0095(5) 0.1189(4) 0.137(2) Uani 1 1 d . U . . .
C7 C 0.3622(7) 0.8387(7) 0.1687(5) 0.087(2) Uani 1 1 d . U . . .
H7 H 0.376330 0.867601 0.115098 0.105 Uiso 1 1 calc R U . . .
C24 C 0.8231(6) 0.7398(6) 0.1656(5) 0.0738(19) Uani 1 1 d . U . . .
H24 H 0.801733 0.695936 0.203961 0.089 Uiso 1 1 calc R U . . .
C31 C 0.5683(6) 0.8573(6) 0.3456(5) 0.081(2) Uani 1 1 d . U . . .
H31 H 0.503689 0.884669 0.310772 0.097 Uiso 1 1 calc R U . . .
C13 C 0.4804(8) 0.8680(7) -0.1352(6) 0.097(3) Uani 1 1 d . U . . .
H13 H 0.433274 0.909068 -0.186429 0.117 Uiso 1 1 calc R U . . .
C6 C 0.2681(7) 0.8966(7) 0.1982(6) 0.093(3) Uani 1 1 d . U . . .
C12 C 0.4935(6) 0.7662(6) -0.0908(5) 0.078(2) Uani 1 1 d . U . . .
H12 H 0.454786 0.739001 -0.112330 0.094 Uiso 1 1 calc R U . . .
C16 C 0.6161(8) 0.7493(7) 0.0166(6) 0.103(3) Uani 1 1 d . U . . .
H16 H 0.662785 0.709090 0.068089 0.124 Uiso 1 1 calc R U . . .
C28 C 0.7597(6) 0.7790(6) 0.4460(5) 0.073(2) Uani 1 1 d . U . . .
H28 H 0.823979 0.752353 0.480986 0.088 Uiso 1 1 calc R U . . .
C22 C 0.8198(8) 0.9096(7) 0.1134(6) 0.092(2) Uani 1 1 d . U . . .
C21 C 0.8830(8) 0.8726(8) 0.0539(6) 0.098(3) Uani 1 1 d . U . . .
H21 H 0.904060 0.917538 0.016368 0.118 Uiso 1 1 calc R U . . .
C33 C 0.8074(7) 0.0894(7) 0.3067(6) 0.095(3) Uani 1 1 d . . . . .
H33A H 0.820148 0.022642 0.296408 0.142 Uiso 1 1 calc R U . . .
H33B H 0.786282 0.090096 0.362848 0.142 Uiso 1 1 calc R U . . .
H33C H 0.751049 0.150248 0.263930 0.142 Uiso 1 1 calc R U . . .
C5 C 0.2457(7) 0.8593(7) 0.2774(6) 0.096(3) Uani 1 1 d . U . . .
H5 H 0.181469 0.901236 0.295884 0.116 Uiso 1 1 calc R U . . .
C23 C 0.7909(8) 0.8437(7) 0.1692(6) 0.092(2) Uani 1 1 d . U . . .
H23 H 0.748690 0.869119 0.210584 0.110 Uiso 1 1 calc R U . . .
C30 C 0.5851(7) 0.9217(6) 0.3839(6) 0.090(2) Uani 1 1 d . U . . .
C20 C 0.9166(8) 0.7679(7) 0.0485(5) 0.089(2) Uani 1 1 d . U . . .
H20 H 0.958709 0.743640 0.006752 0.106 Uiso 1 1 calc R U . . .
C29 C 0.6816(6) 0.8842(7) 0.4321(6) 0.091(3) Uani 1 1 d . U . . .
H29 H 0.693513 0.930576 0.455088 0.109 Uiso 1 1 calc R U . . .
C34 C 0.9303(8) 0.1217(8) 0.1888(5) 0.097(3) Uani 1 1 d . . . . .
H34A H 0.949144 0.055452 0.174774 0.145 Uiso 1 1 calc R U . . .
H34B H 0.860669 0.177777 0.158394 0.145 Uiso 1 1 calc R U . . .
H34C H 0.982797 0.144129 0.172300 0.145 Uiso 1 1 calc R U . . .
C15 C 0.6018(9) 0.8512(8) -0.0257(6) 0.121(4) Uani 1 1 d . U . . .
H15 H 0.635491 0.881682 -0.002180 0.145 Uiso 1 1 calc R U . . .
C14 C 0.5369(7) 0.9060(7) -0.1029(6) 0.100(3) Uani 1 1 d . U . . .
O7 O 0.9837(8) 0.4049(6) 0.0555(5) 0.160(4) Uani 1 1 d . U . . .
N5 N 0.2666(8) 0.4449(8) 0.2698(6) 0.121(2) Uani 1 1 d . U . . .
C41 C 0.2423(16) 0.6473(13) 0.0541(10) 0.189(6) Uani 1 1 d D U . . .
H41A H 0.294188 0.599957 0.024384 0.227 Uiso 1 1 calc R U . . .
H41B H 0.172228 0.658807 0.034674 0.227 Uiso 1 1 calc R U . . .
C40 C 0.2687(14) 0.5910(13) 0.1447(9) 0.175(6) Uani 1 1 d . U . . .
H40A H 0.345167 0.562362 0.159935 0.211 Uiso 1 1 calc R U . . .
H40B H 0.231594 0.645267 0.174677 0.211 Uiso 1 1 calc R U . . .
C36 C 0.1216(11) 0.6077(10) 0.3089(9) 0.157(5) Uani 1 1 d . U . . .
H36A H 0.072972 0.579125 0.305658 0.189 Uiso 1 1 calc R U . . .
H36B H 0.113366 0.655909 0.252257 0.189 Uiso 1 1 calc R U . . .
C43 C 0.3884(10) 0.3735(11) 0.2940(9) 0.141(4) Uani 1 1 d . U . . .
H43A H 0.413581 0.328246 0.255526 0.169 Uiso 1 1 calc R U . . .
H43B H 0.419214 0.421613 0.281311 0.169 Uiso 1 1 calc R U . . .
C44 C 0.4345(10) 0.3016(11) 0.3817(10) 0.141(4) Uani 1 1 d . U . . .
H44A H 0.398993 0.258186 0.398352 0.169 Uiso 1 1 calc R U . . .
H44B H 0.420219 0.345839 0.420548 0.169 Uiso 1 1 calc R U . . .
C37 C 0.0865(13) 0.6720(12) 0.3668(9) 0.196(7) Uani 1 1 d D U . . .
H37A H 0.148513 0.673876 0.388854 0.235 Uiso 1 1 calc R U . . .
H37B H 0.066919 0.632562 0.415252 0.235 Uiso 1 1 calc R U . . .
C39 C 0.2473(13) 0.5068(11) 0.1781(9) 0.172(5) Uani 1 1 d . U . . .
H39A H 0.286360 0.452901 0.148269 0.207 Uiso 1 1 calc R U . . .
H39B H 0.171492 0.535972 0.159322 0.207 Uiso 1 1 calc R U . . .
C38 C -0.0008(12) 0.7831(11) 0.3401(10) 0.183(6) Uani 1 1 d D U . . .
H38A H -0.012704 0.812871 0.387777 0.275 Uiso 1 1 calc R U . . .
H38B H 0.017149 0.825904 0.293981 0.275 Uiso 1 1 calc R U . . .
H38C H -0.065032 0.784292 0.320569 0.275 Uiso 1 1 calc R U . . .
C42 C 0.2398(18) 0.7498(15) 0.0283(10) 0.243(9) Uani 1 1 d D U . . .
H42A H 0.221422 0.779967 -0.033169 0.364 Uiso 1 1 calc R U . . .
H42B H 0.186930 0.798828 0.055418 0.364 Uiso 1 1 calc R U . . .
H42C H 0.309271 0.739795 0.045097 0.364 Uiso 1 1 calc R U . . .
C35 C 0.2265(9) 0.5201(9) 0.3263(7) 0.121(2) Uani 1 1 d . U . . .
H35A H 0.235498 0.474930 0.384578 0.145 Uiso 1 1 calc R U . . .
H35B H 0.274604 0.549872 0.326591 0.145 Uiso 1 1 calc R U . . .
C46 C 0.6039(11) 0.1591(12) 0.4811(9) 0.162(5) Uani 1 1 d . U . . .
H46A H 0.679728 0.113509 0.482133 0.243 Uiso 1 1 calc R U . . .
H46B H 0.592934 0.205960 0.516496 0.243 Uiso 1 1 calc R U . . .
H46C H 0.571795 0.114329 0.502654 0.243 Uiso 1 1 calc R U . . .
C45 C 0.5537(10) 0.2264(12) 0.3916(10) 0.156(5) Uani 1 1 d . U . . .
H45A H 0.567147 0.178164 0.356168 0.187 Uiso 1 1 calc R U . . .
H45B H 0.588255 0.269666 0.369991 0.187 Uiso 1 1 calc R U . . .
C47 C 0.2149(11) 0.3780(11) 0.2838(12) 0.183(5) Uani 1 1 d D U . . .
H47A H 0.220476 0.349384 0.345631 0.220 Uiso 1 1 calc R U . . .
H47B H 0.139023 0.427069 0.262654 0.220 Uiso 1 1 calc R U . . .
C48 C 0.2472(12) 0.2869(12) 0.2492(12) 0.208(7) Uani 1 1 d D U . . .
H48A H 0.325119 0.243752 0.259339 0.250 Uiso 1 1 calc R U . . .
H48B H 0.225329 0.315054 0.187338 0.250 Uiso 1 1 calc R U . . .
C49 C 0.2026(13) 0.2155(13) 0.2854(14) 0.248(9) Uani 1 1 d D U . . .
H49A H 0.222480 0.193953 0.347257 0.297 Uiso 1 1 calc R U . . .
H49B H 0.125122 0.262850 0.274759 0.297 Uiso 1 1 calc R U . . .
C50 C 0.2201(16) 0.1162(14) 0.2664(16) 0.280(11) Uani 1 1 d D U . . .
H50A H 0.179781 0.087182 0.300496 0.420 Uiso 1 1 calc R U . . .
H50B H 0.196739 0.133045 0.206415 0.420 Uiso 1 1 calc R U . . .
H50C H 0.295317 0.063285 0.279821 0.420 Uiso 1 1 calc R U . . .

loop_
_atom_site_aniso_label
_atom_site_aniso_U_11
_atom_site_aniso_U_22
_atom_site_aniso_U_33
_atom_site_aniso_U_23
_atom_site_aniso_U_13
_atom_site_aniso_U_12
Eu1 0.03760(16) 0.03845(17) 0.02552(15) -0.00961(11) 0.00154(10) -0.02014(13)
S1 0.0726(11) 0.0500(10) 0.0748(12) -0.0212(9) -0.0045(9) -0.0180(9)
O5 0.066(3) 0.046(2) 0.038(2) -0.0050(19) -0.0104(19) -0.029(2)
O2 0.052(2) 0.047(2) 0.056(3) -0.009(2) 0.018(2) -0.016(2)
O11 0.049(2) 0.043(2) 0.048(2) -0.0172(19) -0.0047(18) -0.0170(19)
O6 0.059(2) 0.056(3) 0.041(2) -0.0053(19) -0.0048(18) -0.036(2)
O12 0.037(2) 0.051(2) 0.056(2) -0.023(2) -0.0013(18) -0.0177(19)
N2 0.075(4) 0.060(3) 0.046(3) 0.000(3) -0.015(3) -0.044(3)
O3 0.047(2) 0.071(3) 0.042(2) -0.021(2) 0.0038(19) -0.020(2)
O8 0.080(3) 0.052(3) 0.061(3) -0.014(2) 0.033(2) -0.031(3)
N4 0.046(3) 0.047(3) 0.056(3) -0.023(2) -0.011(2) -0.017(2)
N1 0.052(3) 0.052(3) 0.056(3) -0.006(2) 0.014(2) -0.022(2)
O13 0.081(3) 0.044(2) 0.050(2) -0.018(2) 0.003(2) -0.027(2)
O9 0.080(3) 0.074(3) 0.038(2) -0.013(2) 0.009(2) -0.050(3)
N3 0.082(4) 0.066(3) 0.064(3) -0.019(3) 0.036(3) -0.048(3)
O10 0.052(2) 0.073(3) 0.091(4) -0.041(3) -0.017(2) -0.019(2)
O1 0.114(5) 0.084(4) 0.073(4) 0.016(3) 0.058(4) 0.007(4)
C32 0.055(4) 0.049(4) 0.076(5) -0.020(3) -0.014(3) -0.016(3)
O1S 0.090(4) 0.094(4) 0.088(4) -0.003(3) 0.003(3) -0.028(4)
O4 0.105(4) 0.091(4) 0.073(3) 0.008(3) -0.035(3) -0.074(3)
C2 0.043(3) 0.052(3) 0.051(3) -0.017(3) 0.010(3) -0.025(3)
C3 0.049(3) 0.052(3) 0.054(3) -0.012(3) 0.002(3) -0.026(3)
F2 0.210(7) 0.084(4) 0.140(5) 0.033(3) -0.045(5) -0.094(5)
C10 0.052(3) 0.051(3) 0.034(3) -0.009(3) -0.002(3) -0.029(3)
C1 0.063(4) 0.055(4) 0.057(4) -0.005(3) 0.027(3) -0.023(3)
C9 0.068(4) 0.062(4) 0.035(3) -0.009(3) -0.006(3) -0.041(4)
F1 0.153(6) 0.096(4) 0.100(4) 0.020(3) -0.005(4) 0.010(4)
C27 0.052(3) 0.046(3) 0.053(3) -0.018(3) 0.001(3) -0.021(3)
F4 0.108(4) 0.054(3) 0.197(6) -0.047(4) -0.042(4) 0.005(3)
C25 0.044(3) 0.052(4) 0.046(3) -0.019(3) -0.004(3) -0.020(3)
O2S 0.116(5) 0.135(6) 0.093(5) -0.016(4) -0.010(4) -0.044(5)
C8 0.070(4) 0.064(4) 0.063(4) -0.015(3) 0.016(3) -0.027(4)
C11 0.069(4) 0.052(4) 0.049(3) 0.002(3) -0.013(3) -0.034(3)
C18 0.059(4) 0.065(4) 0.046(3) -0.008(3) 0.012(3) -0.035(3)
C19 0.078(4) 0.070(4) 0.054(4) -0.011(3) 0.009(3) -0.048(4)
C17 0.096(5) 0.062(4) 0.070(5) -0.018(4) 0.048(4) -0.040(4)
C26 0.041(3) 0.051(3) 0.037(3) -0.017(3) 0.005(2) -0.025(3)
C4 0.060(4) 0.066(4) 0.062(4) -0.014(3) 0.012(3) -0.011(3)
F3 0.206(7) 0.091(4) 0.143(5) -0.043(4) 0.027(5) -0.090(5)
C7 0.101(6) 0.071(5) 0.061(4) 0.004(4) 0.005(4) -0.030(4)
C24 0.094(5) 0.074(5) 0.068(4) -0.022(4) 0.024(4) -0.052(5)
C31 0.068(4) 0.058(4) 0.097(6) -0.018(4) -0.018(4) -0.018(3)
C13 0.106(6) 0.067(5) 0.090(6) 0.024(4) -0.039(5) -0.043(5)
C6 0.091(5) 0.061(5) 0.075(5) -0.001(4) -0.002(4) -0.006(4)
C12 0.091(5) 0.069(5) 0.070(4) 0.007(4) -0.020(4) -0.047(4)
C16 0.133(7) 0.086(6) 0.090(6) 0.021(4) -0.050(5) -0.075(6)
C28 0.067(4) 0.054(4) 0.099(6) -0.037(4) -0.009(4) -0.023(3)
C22 0.130(7) 0.073(5) 0.089(6) -0.023(4) 0.009(5) -0.063(5)
C21 0.147(8) 0.088(6) 0.081(5) -0.009(4) 0.019(5) -0.082(6)
C33 0.116(7) 0.091(7) 0.099(7) -0.031(5) 0.018(6) -0.066(6)
C5 0.077(5) 0.070(5) 0.083(5) -0.003(4) 0.009(4) 0.000(4)
C23 0.123(7) 0.090(6) 0.089(6) -0.040(5) 0.028(5) -0.065(6)
C30 0.084(5) 0.045(4) 0.120(7) -0.031(4) -0.012(5) -0.011(4)
C20 0.132(7) 0.093(5) 0.073(5) -0.021(4) 0.031(5) -0.082(6)
C29 0.078(5) 0.060(4) 0.126(7) -0.047(5) -0.014(4) -0.018(4)
C34 0.124(7) 0.097(7) 0.092(6) -0.059(6) 0.039(6) -0.056(6)
C15 0.164(9) 0.086(6) 0.115(7) 0.022(5) -0.058(6) -0.089(7)
C14 0.102(6) 0.065(5) 0.111(6) 0.028(4) -0.035(5) -0.051(5)
O7 0.266(10) 0.108(5) 0.146(6) -0.065(5) 0.165(7) -0.110(6)
N5 0.121(4) 0.103(5) 0.142(5) -0.042(4) 0.054(4) -0.054(4)
C41 0.264(16) 0.177(13) 0.131(9) -0.042(9) 0.050(12) -0.114(14)
C40 0.230(14) 0.157(12) 0.134(9) -0.046(8) 0.068(10) -0.089(11)
C36 0.155(9) 0.107(8) 0.148(10) -0.027(7) 0.056(9) -0.021(7)
C43 0.118(6) 0.138(10) 0.191(10) -0.081(7) 0.035(7) -0.066(6)
C44 0.129(7) 0.132(10) 0.181(10) -0.064(7) 0.032(7) -0.070(7)
C37 0.227(15) 0.141(10) 0.165(12) -0.055(9) 0.114(11) -0.043(9)
C39 0.205(12) 0.111(9) 0.152(7) -0.050(6) 0.074(8) -0.034(8)
C38 0.206(15) 0.136(10) 0.182(14) -0.080(11) 0.007(11) -0.048(9)
C42 0.36(3) 0.214(18) 0.159(13) 0.007(11) -0.056(16) -0.18(2)
C35 0.121(4) 0.103(5) 0.142(5) -0.042(4) 0.054(4) -0.054(4)
C46 0.166(11) 0.165(13) 0.180(12) -0.071(9) 0.000(9) -0.090(10)
C45 0.126(7) 0.158(11) 0.211(12) -0.047(9) 0.000(8) -0.095(8)
C47 0.138(9) 0.118(10) 0.291(15) -0.033(9) -0.005(11) -0.074(8)
C48 0.135(10) 0.137(11) 0.350(19) -0.065(11) -0.019(12) -0.067(9)
C49 0.144(12) 0.145(12) 0.45(2) -0.053(15) -0.038(15) -0.082(11)
C50 0.208(18) 0.160(17) 0.48(3) -0.09(2) 0.05(2) -0.097(15)

loop_
_atom_type_symbol
_atom_type_description
_atom_type_scat_dispersion_real
_atom_type_scat_dispersion_imag
_atom_type_scat_source
C C 0.0033 0.0016 'International Tables Vol C Tables 4.2.6.8 and 6.1.1.4'
H H 0.0000 0.0000 'International Tables Vol C Tables 4.2.6.8 and 6.1.1.4'
N N 0.0061 0.0033 'International Tables Vol C Tables 4.2.6.8 and 6.1.1.4'
O O 0.0106 0.0060 'International Tables Vol C Tables 4.2.6.8 and 6.1.1.4'
F F 0.0171 0.0103 'International Tables Vol C Tables 4.2.6.8 and 6.1.1.4'
S S 0.1246 0.1234 'International Tables Vol C Tables 4.2.6.8 and 6.1.1.4'
Eu Eu -0.1578 3.6682 'International Tables Vol C Tables 4.2.6.8 and 6.1.1.4'

loop_
_geom_angle_atom_site_label_1
_geom_angle_atom_site_label_2
_geom_angle_atom_site_label_3
_geom_angle
_geom_angle_site_symmetry_1
_geom_angle_site_symmetry_3
_geom_angle_publ_flag
O13 Eu1 O8 74.86(15) . . ?
O13 Eu1 O11 74.78(14) . . ?
O8 Eu1 O11 92.69(15) . . ?
O13 Eu1 O5 78.36(14) . . ?
O8 Eu1 O5 81.93(15) . . ?
O11 Eu1 O5 153.08(14) . . ?
O13 Eu1 O2 75.16(14) . . ?
O8 Eu1 O2 149.99(15) . . ?
O11 Eu1 O2 80.78(14) . . ?
O5 Eu1 O2 90.75(14) . . ?
O13 Eu1 O12 133.38(13) . . ?
O8 Eu1 O12 130.36(14) . . ?
O11 Eu1 O12 66.68(12) . . ?
O5 Eu1 O12 135.28(13) . . ?
O2 Eu1 O12 73.74(14) . . ?
O13 Eu1 O6 135.17(13) . . ?
O8 Eu1 O6 73.36(15) . . ?
O11 Eu1 O6 137.00(13) . . ?
O5 Eu1 O6 66.60(12) . . ?
O2 Eu1 O6 129.91(13) . . ?
O12 Eu1 O6 91.42(13) . . ?
O13 Eu1 O9 124.78(16) . . ?
O8 Eu1 O9 65.18(14) . . ?
O11 Eu1 O9 70.86(14) . . ?
O5 Eu1 O9 128.30(13) . . ?
O2 Eu1 O9 136.79(14) . . ?
O12 Eu1 O9 65.42(13) . . ?
O6 Eu1 O9 66.34(13) . . ?
O13 Eu1 O3 127.46(15) . . ?
O8 Eu1 O3 136.48(15) . . ?
O11 Eu1 O3 126.98(12) . . ?
O5 Eu1 O3 69.79(14) . . ?
O2 Eu1 O3 64.92(14) . . ?
O12 Eu1 O3 65.62(12) . . ?
O6 Eu1 O3 65.38(13) . . ?
O9 Eu1 O3 107.75(15) . . ?
O13 Eu1 C26 118.84(14) . . ?
O8 Eu1 C26 118.04(15) . . ?
O11 Eu1 C26 46.99(13) . . ?
O5 Eu1 C26 155.51(14) . . ?
O2 Eu1 C26 78.34(14) . . ?
O12 Eu1 C26 20.39(12) . . ?
O6 Eu1 C26 103.82(14) . . ?
O9 Eu1 C26 58.46(13) . . ?
O3 Eu1 C26 85.72(13) . . ?
O13 Eu1 C9 97.79(15) . . ?
O8 Eu1 C9 83.18(16) . . ?
O11 Eu1 C9 172.27(15) . . ?
O5 Eu1 C9 19.82(14) . . ?
O2 Eu1 C9 99.55(15) . . ?
O12 Eu1 C9 120.90(15) . . ?
O6 Eu1 C9 47.84(14) . . ?
O9 Eu1 C9 112.85(14) . . ?
O3 Eu1 C9 59.23(15) . . ?
C26 Eu1 C9 140.71(15) . . ?
O13 Eu1 C18 115.88(16) . . ?
O8 Eu1 C18 46.63(16) . . ?
O11 Eu1 C18 83.11(15) . . ?
O5 Eu1 C18 110.65(15) . . ?
O2 Eu1 C18 157.16(16) . . ?
O12 Eu1 C18 85.05(15) . . ?
O6 Eu1 C18 57.49(14) . . ?
O9 Eu1 C18 20.43(14) . . ?
O3 Eu1 C18 114.05(16) . . ?
C26 Eu1 C18 78.83(15) . . ?
C9 Eu1 C18 98.58(15) . . ?
O13 S1 C34 106.4(3) . . ?
O13 S1 C33 104.5(3) . . ?
C34 S1 C33 98.6(4) . . ?
C9 O5 Eu1 120.2(3) . . ?
C1 O2 Eu1 120.1(4) . . ?
C25 O11 Eu1 120.3(3) . . ?
C10 O6 Eu1 117.2(3) . . ?
C26 O12 Eu1 116.0(3) . . ?
C10 N2 C11 127.9(5) . . ?
C2 O3 Eu1 115.1(4) . . ?
C17 O8 Eu1 121.8(4) . . ?
C26 N4 C27 128.3(5) . . ?
C2 N1 C3 128.4(5) . . ?
S1 O13 Eu1 149.3(3) . . ?
C18 O9 Eu1 114.6(4) . . ?
C18 N3 C19 126.8(6) . . ?
C31 C32 C27 120.6(6) . . ?
O3 C2 N1 124.3(6) . . ?
O3 C2 C1 118.8(5) . . ?
N1 C2 C1 116.9(5) . . ?
O3 C2 Eu1 44.7(3) . . ?
N1 C2 Eu1 159.6(4) . . ?
C1 C2 Eu1 76.5(3) . . ?
C4 C3 C8 120.0(6) . . ?
C4 C3 N1 117.9(6) . . ?
C8 C3 N1 122.1(6) . . ?
O6 C10 N2 125.4(5) . . ?
O6 C10 C9 118.4(5) . . ?
N2 C10 C9 116.2(5) . . ?
O6 C10 Eu1 42.8(3) . . ?
N2 C10 Eu1 166.9(4) . . ?
C9 C10 Eu1 75.9(3) . . ?
O1 C1 O2 127.4(7) . . ?
O1 C1 C2 118.9(6) . . ?
O2 C1 C2 113.7(5) . . ?
O1 C1 Eu1 160.1(6) . . ?
O2 C1 Eu1 40.2(3) . . ?
C2 C1 Eu1 75.9(3) . . ?
O4 C9 O5 128.0(6) . . ?
O4 C9 C10 117.7(5) . . ?
O5 C9 C10 114.3(5) . . ?
O4 C9 Eu1 161.3(4) . . ?
O5 C9 Eu1 40.0(2) . . ?
C10 C9 Eu1 76.2(3) . . ?
C32 C27 C28 119.0(6) . . ?
C32 C27 N4 123.6(5) . . ?
C28 C27 N4 117.4(5) . . ?
O10 C25 O11 127.8(6) . . ?
O10 C25 C26 118.5(5) . . ?
O11 C25 C26 113.7(4) . . ?
O10 C25 Eu1 161.0(4) . . ?
O11 C25 Eu1 39.8(3) . . ?
C26 C25 Eu1 75.4(3) . . ?
C7 C8 C3 119.4(7) . . ?
C12 C11 C16 119.0(6) . . ?
C12 C11 N2 117.6(6) . . ?
C16 C11 N2 123.3(6) . . ?
O9 C18 N3 124.5(6) . . ?
O9 C18 C17 117.8(5) . . ?
N3 C18 C17 117.8(5) . . ?
O9 C18 Eu1 44.9(3) . . ?
N3 C18 Eu1 157.7(5) . . ?
C17 C18 Eu1 76.3(3) . . ?
C20 C19 C24 118.2(7) . . ?
C20 C19 N3 118.0(7) . . ?
C24 C19 N3 123.8(6) . . ?
O7 C17 O8 127.0(7) . . ?
O7 C17 C18 118.9(6) . . ?
O8 C17 C18 114.1(6) . . ?
O7 C17 Eu1 161.9(7) . . ?
O8 C17 Eu1 38.9(3) . . ?
C18 C17 Eu1 76.1(3) . . ?
O12 C26 N4 123.3(5) . . ?
O12 C26 C25 119.9(5) . . ?
N4 C26 C25 116.7(4) . . ?
O12 C26 Eu1 43.6(2) . . ?
N4 C26 Eu1 164.2(4) . . ?
C25 C26 Eu1 76.9(3) . . ?
C3 C4 C5 120.8(7) . . ?
C6 C7 C8 118.3(7) . . ?
C23 C24 C19 120.3(7) . . ?
C30 C31 C32 119.2(7) . . ?
C14 C13 C12 118.9(7) . . ?
C5 C6 F1 120.0(8) . . ?
C5 C6 C7 122.9(8) . . ?
F1 C6 C7 117.1(8) . . ?
C11 C12 C13 120.4(7) . . ?
C11 C16 C15 121.1(7) . . ?
C29 C28 C27 120.4(7) . . ?
F3 C22 C23 120.3(9) . . ?
F3 C22 C21 119.6(8) . . ?
C23 C22 C21 120.0(8) . . ?
C22 C21 C20 120.4(8) . . ?
C6 C5 C4 118.5(8) . . ?
C22 C23 C24 120.9(8) . . ?
C31 C30 F4 118.8(7) . . ?
C31 C30 C29 121.1(7) . . ?
F4 C30 C29 120.0(7) . . ?
C19 C20 C21 120.2(8) . . ?
C28 C29 C30 119.6(7) . . ?
C14 C15 C16 118.1(8) . . ?
C13 C14 F2 119.9(8) . . ?
C13 C14 C15 122.3(7) . . ?
F2 C14 C15 117.6(8) . . ?
C47 N5 C39 110.9(12) . . ?
C47 N5 C35 109.3(9) . . ?
C39 N5 C35 111.5(9) . . ?
C47 N5 C43 110.5(10) . . ?
C39 N5 C43 106.5(10) . . ?
C35 N5 C43 108.1(9) . . ?
C42 C41 C40 116.5(15) . . ?
C39 C40 C41 120.4(16) . . ?
C35 C36 C37 118.5(14) . . ?
C44 C43 N5 120.2(11) . . ?
C43 C44 C45 113.3(12) . . ?
C36 C37 C38 121.7(14) . . ?
C40 C39 N5 126.0(15) . . ?
C36 C35 N5 121.0(11) . . ?
C46 C45 C44 114.4(14) . . ?
C48 C47 N5 122.9(13) . . ?
C47 C48 C49 114.6(15) . . ?
C50 C49 C48 128.7(18) . . ?

loop_
_geom_bond_atom_site_label_1
_geom_bond_atom_site_label_2
_geom_bond_distance
_geom_bond_site_symmetry_2
_geom_bond_publ_flag
Eu1 O13 2.333(4) . ?
Eu1 O8 2.367(4) . ?
Eu1 O11 2.378(4) . ?
Eu1 O5 2.379(4) . ?
Eu1 O2 2.405(4) . ?
Eu1 O12 2.445(4) . ?
Eu1 O6 2.446(4) . ?
Eu1 O9 2.488(4) . ?
Eu1 O3 2.497(4) . ?
Eu1 C26 3.187(5) . ?
Eu1 C9 3.200(5) . ?
Eu1 C18 3.202(6) . ?
S1 O13 1.507(4) . ?
S1 C34 1.768(8) . ?
S1 C33 1.782(8) . ?
O5 C9 1.256(7) . ?
O2 C1 1.257(7) . ?
O11 C25 1.264(6) . ?
O6 C10 1.236(6) . ?
O12 C26 1.235(6) . ?
N2 C10 1.324(7) . ?
N2 C11 1.418(8) . ?
O3 C2 1.224(7) . ?
O8 C17 1.246(8) . ?
N4 C26 1.347(7) . ?
N4 C27 1.407(7) . ?
N1 C2 1.330(7) . ?
N1 C3 1.412(8) . ?
O9 C18 1.229(7) . ?
N3 C18 1.339(8) . ?
N3 C19 1.401(9) . ?
O10 C25 1.236(6) . ?
O1 C1 1.218(8) . ?
C32 C31 1.373(9) . ?
C32 C27 1.373(8) . ?
O4 C9 1.240(7) . ?
C2 C1 1.536(9) . ?
C3 C4 1.363(9) . ?
C3 C8 1.393(9) . ?
F2 C14 1.360(9) . ?
C10 C9 1.542(8) . ?
F1 C6 1.363(9) . ?
C27 C28 1.386(8) . ?
F4 C30 1.361(8) . ?
C25 C26 1.526(8) . ?
C8 C7 1.383(10) . ?
C11 C12 1.361(9) . ?
C11 C16 1.373(9) . ?
C18 C17 1.530(10) . ?
C19 C20 1.380(9) . ?
C19 C24 1.390(9) . ?
C17 O7 1.224(8) . ?
C4 C5 1.369(10) . ?
F3 C22 1.336(9) . ?
C7 C6 1.367(11) . ?
C24 C23 1.374(10) . ?
C31 C30 1.358(10) . ?
C13 C14 1.345(11) . ?
C13 C12 1.390(10) . ?
C6 C5 1.359(11) . ?
C16 C15 1.377(11) . ?
C28 C29 1.356(10) . ?
C22 C23 1.352(11) . ?
C22 C21 1.356(12) . ?
C21 C20 1.392(12) . ?
C30 C29 1.370(11) . ?
C15 C14 1.361(11) . ?
N5 C47 1.452(14) . ?
N5 C39 1.474(15) . ?
N5 C35 1.514(12) . ?
N5 C43 1.526(14) . ?
C41 C42 1.424(14) . ?
C41 C40 1.437(18) . ?
C40 C39 1.378(17) . ?
C36 C35 1.396(14) . ?
C36 C37 1.422(16) . ?
C43 C44 1.461(17) . ?
C44 C45 1.503(17) . ?
C37 C38 1.442(13) . ?
C46 C45 1.479(17) . ?
C47 C48 1.446(14) . ?
C48 C49 1.462(14) . ?
C49 C50 1.461(9) . ?
